data_7703162
loop_
_publ_author_name
'Radhakrishna, Latchupatula'
'Kunchur, Harish S.'
'Namdeo, Pavan K.'
'Butcher, Ray J.'
'Balakrishna, Maravanji S.'

_publ_section_title
;
 New 1,2,3-triazole based bis- and trisphosphine ligands: synthesis,
 transition metal chemistry and catalytic studies.
;
_journal_issue 11
_journal_name_full 'Dalton transactions (Cambridge, England : 2003)'
_journal_page_first 3434
_journal_page_last 3449
_journal_paper_doi 10.1039/c9dt04302k
_journal_volume 49
_journal_year 2020
_chemical_formula_moiety 'C42 H29 N3 O4 P2 W'
_chemical_formula_sum 'C42 H29 N3 O4 P2 W'
_chemical_formula_weight 885.47
_space_group_crystal_system triclinic
_space_group_IT_number 2
_space_group_name_Hall '-P 1'
_space_group_name_H-M_alt 'P -1'
_atom_sites_solution_hydrogens geom
_audit_creation_date 2019-12-25
_audit_creation_method
;
Olex2 1.2
(compiled 2018.05.29 svn.r3508 for OlexSys, GUI svn.r5506)
;
_audit_update_record
;
2019-12-25 deposited with the CCDC.	2020-01-02 downloaded from the CCDC.
;
_cell_angle_alpha 102.136(2)
_cell_angle_beta 99.903(2)
_cell_angle_gamma 103.182(2)
_cell_formula_units_Z 2
_cell_length_a 8.9297(3)
_cell_length_b 13.0206(4)
_cell_length_c 16.7334(5)
_cell_measurement_reflns_used 15528
_cell_measurement_temperature 150
_cell_measurement_theta_max 31.2230
_cell_measurement_theta_min 2.3900
_cell_volume 1801.89(10)
_computing_cell_refinement
;
CrystalClear-SM Expert 2.0 r7 (Rigaku, 2011)
;
_computing_data_collection
;
CrystalClear-SM Expert 2.0 r7 (Rigaku, 2011)
;
_computing_data_reduction
;
CrystalClear-SM Expert 2.0 r7 (Rigaku, 2011)
;
_computing_molecular_graphics 'Olex2 (Dolomanov et al., 2009)'
_computing_publication_material 'Olex2 (Dolomanov et al., 2009)'
_computing_structure_refinement 'ShelXL (Sheldrick, 2015)'
_computing_structure_solution 'ShelXT (Sheldrick, 2015)'
_diffrn_ambient_temperature 150
_diffrn_detector CCD
_diffrn_detector_area_resol_mean 28.5714
_diffrn_detector_type 'Rigaku Saturn724+'
_diffrn_measured_fraction_theta_full 0.999
_diffrn_measured_fraction_theta_max 0.891
_diffrn_measurement_device 'AFC12 (Right): Kappa 3 circle'
_diffrn_measurement_device_type 'Rigaku Saturn724+ (2x2 bin mode)'
_diffrn_measurement_method 'profile data from \w-scans'
_diffrn_measurement_specimen_support 'Mitegen 50um'
_diffrn_radiation_collimation 0.3
_diffrn_radiation_monochromator Confocal
_diffrn_radiation_probe x-ray
_diffrn_radiation_type MoK\a
_diffrn_radiation_wavelength 0.71073
_diffrn_reflns_av_R_equivalents 0.0471
_diffrn_reflns_av_unetI/netI 0.0396
_diffrn_reflns_Laue_measured_fraction_full 0.999
_diffrn_reflns_Laue_measured_fraction_max 0.891
_diffrn_reflns_limit_h_max 12
_diffrn_reflns_limit_h_min -12
_diffrn_reflns_limit_k_max 15
_diffrn_reflns_limit_k_min -18
_diffrn_reflns_limit_l_max 23
_diffrn_reflns_limit_l_min -24
_diffrn_reflns_number 22495
_diffrn_reflns_point_group_measured_fraction_full 0.999
_diffrn_reflns_point_group_measured_fraction_max 0.891
_diffrn_reflns_theta_full 25.242
_diffrn_reflns_theta_max 31.180
_diffrn_reflns_theta_min 2.348
_diffrn_source 'Rotating Anode'
_diffrn_source_current 24.0
_diffrn_source_power 1.2
_diffrn_source_target Mo
_diffrn_source_type 'Rotating Anode'
_diffrn_source_voltage 50.0
_exptl_absorpt_coefficient_mu 3.342
_exptl_absorpt_correction_T_max 1.00000
_exptl_absorpt_correction_T_min 0.62893
_exptl_absorpt_correction_type numerical
_exptl_absorpt_process_details
;
Olex2 1.2
(compiled 2018.05.29 svn.r3508 for OlexSys, GUI svn.r5506)
;
_exptl_crystal_colour yellow
_exptl_crystal_colour_primary yellow
_exptl_crystal_density_diffrn 1.632
_exptl_crystal_description block
_exptl_crystal_F_000 876
_exptl_crystal_size_max 0.215
_exptl_crystal_size_mid 0.178
_exptl_crystal_size_min 0.124
_refine_diff_density_max 0.677
_refine_diff_density_min -2.014
_refine_diff_density_rms 0.170
_refine_ls_extinction_method none
_refine_ls_goodness_of_fit_ref 1.032
_refine_ls_hydrogen_treatment constr
_refine_ls_matrix_type full
_refine_ls_number_parameters 500
_refine_ls_number_reflns 10397
_refine_ls_number_restraints 210
_refine_ls_restrained_S_all 1.024
_refine_ls_R_factor_all 0.0275
_refine_ls_R_factor_gt 0.0234
_refine_ls_shift/su_max 0.003
_refine_ls_shift/su_mean 0.000
_refine_ls_structure_factor_coef Fsqd
_refine_ls_weighting_details 'w=1/[\s^2^(Fo^2^)+(0.0266P)^2^+0.7187P] where P=(Fo^2^+2Fc^2^)/3'
_refine_ls_weighting_scheme calc
_refine_ls_wR_factor_gt 0.0526
_refine_ls_wR_factor_ref 0.0537
_reflns_Friedel_coverage 0.000
_reflns_number_gt 9921
_reflns_number_total 10397
_reflns_threshold_expression 'I > 2\s(I)'
_cod_data_source_file c9dt04302k2.cif
_cod_data_source_block compound-13
_cod_depositor_comments 'Adding full bibliography for 7703162--7703172.cif.'
_cod_database_code 7703162
_shelx_shelxl_version_number 2014/7
_shelx_space_group_comment
;
The symmetry employed for this shelxl refinement is uniquely defined
by the following loop, which should always be used as a source of
symmetry information in preference to the above space-group names.
They are only intended as comments.
;
_olex2_refinement_description
;
1. Fixed Uiso
 At 1.2 times of:
  All C(H) groups
2. Rigid bond restraints
 C33, C34, C35, C36, C37, C38, C33A, C34A, C35A, C36A, C37A, C38A
 with sigma for 1-2 distances of 0.01 and sigma for 1-3 distances of 0.01
3. Uiso/Uaniso restraints and constraints
C33 \\sim C34 \\sim C35 \\sim C36 \\sim C37 \\sim C38 \\sim C33A \\sim C34A
\\sim C35A \\sim C36A \\sim C37A \\sim C38A: within 2A with sigma of 0.01 and
sigma for terminal atoms of 0.02
4. Others
 Sof(C33A)=Sof(C34A)=Sof(H34A)=Sof(C35A)=Sof(H35A)=Sof(C36A)=Sof(H36A)=
 Sof(C37A)=Sof(H37A)=Sof(C38A)=Sof(H38A)=1-FVAR(1)
 Sof(C33)=Sof(C34)=Sof(H34)=Sof(C35)=Sof(H35)=Sof(C36)=Sof(H36)=Sof(C37)=
 Sof(H37)=Sof(C38)=Sof(H38)=FVAR(1)
5.a Aromatic/amide H refined with riding coordinates:
 C2(H2), C3(H3), C4(H4), C5(H5), C8(H8), C10(H10), C11(H11), C12(H12),
 C13(H13), C16(H16), C17(H17), C18(H18), C19(H19), C20(H20), C22(H22), C23(H23),
  C24(H24), C25(H25), C26(H26), C28(H28), C29(H29), C30(H30), C31(H31),
 C32(H32), C34(H34), C35(H35), C36(H36), C37(H37), C38(H38), C34A(H34A),
 C35A(H35A), C36A(H36A), C37A(H37A), C38A(H38A)
5.b Fitted hexagon refined as free rotating group:
 C33(C34,C35,C36,C37,C38), C33A(C34A,C35A,C36A,C37A,C38A)
;
_olex2_submission_special_instructions 'No special instructions were received'

loop_
_space_group_symop_operation_xyz
'x, y, z'
'-x, -y, -z'

loop_
_atom_site_label
_atom_site_type_symbol
_atom_site_fract_x
_atom_site_fract_y
_atom_site_fract_z
_atom_site_U_iso_or_equiv
_atom_site_adp_type
_atom_site_occupancy
_atom_site_site_symmetry_order
_atom_site_calc_flag
_atom_site_refinement_flags_posn
_atom_site_refinement_flags_adp
_atom_site_refinement_flags_occupancy
_atom_site_disorder_assembly
_atom_site_disorder_group
W1 W 0.30509(2) 0.59982(2) 0.33980(2) 0.01605(3) Uani 1 1 d . . . . .
P1 P 0.10662(6) 0.70441(4) 0.31750(3) 0.01629(9) Uani 1 1 d . . . . .
P2 P -0.04219(6) 0.26449(4) 0.12883(3) 0.02086(10) Uani 1 1 d . . . . .
O4 O 0.2754(2) 0.49973(15) 0.14525(11) 0.0354(4) Uani 1 1 d . . . . .
O2 O 0.5920(2) 0.77336(14) 0.31938(13) 0.0379(4) Uani 1 1 d . . . . .
O3 O 0.3926(2) 0.72406(14) 0.53275(10) 0.0318(4) Uani 1 1 d . . . . .
O1 O 0.5023(2) 0.43729(15) 0.37698(13) 0.0390(4) Uani 1 1 d . . . . .
N1 N -0.08254(19) 0.32498(13) 0.30982(10) 0.0186(3) Uani 1 1 d . . . . .
N2 N 0.06273(19) 0.37778(13) 0.30693(10) 0.0182(3) Uani 1 1 d . . . . .
N3 N 0.08277(19) 0.48162(13) 0.34315(10) 0.0162(3) Uani 1 1 d . . . . .
C1 C -0.0691(2) 0.59862(16) 0.41573(12) 0.0178(4) Uani 1 1 d . . . . .
C2 C -0.1595(2) 0.59565(18) 0.47587(12) 0.0218(4) Uani 1 1 d . . . . .
H2 H -0.2013 0.5281 0.4879 0.026 Uiso 1 1 calc R . . . .
C3 C -0.1894(3) 0.68915(19) 0.51822(13) 0.0259(4) Uani 1 1 d . . . . .
H3 H -0.2522 0.6856 0.5585 0.031 Uiso 1 1 calc R . . . .
C4 C -0.1276(3) 0.78791(19) 0.50183(14) 0.0302(5) Uani 1 1 d . . . . .
H4 H -0.1471 0.8526 0.5312 0.036 Uiso 1 1 calc R . . . .
C5 C -0.0372(3) 0.79239(18) 0.44239(13) 0.0248(4) Uani 1 1 d . . . . .
H5 H 0.0055 0.8607 0.4318 0.030 Uiso 1 1 calc R . . . .
C6 C -0.0077(2) 0.69899(16) 0.39797(12) 0.0185(4) Uani 1 1 d . . . . .
C7 C -0.0499(2) 0.49490(16) 0.37019(12) 0.0171(3) Uani 1 1 d . . . . .
C8 C -0.1565(2) 0.39324(16) 0.34833(12) 0.0201(4) Uani 1 1 d . . . . .
H8 H -0.2598 0.3751 0.3582 0.024 Uiso 1 1 calc R . . . .
C9 C -0.1408(2) 0.21001(16) 0.27062(13) 0.0203(4) Uani 1 1 d . . . . .
C10 C -0.2092(3) 0.14376(18) 0.31682(15) 0.0266(4) Uani 1 1 d . . . . .
H10 H -0.2178 0.1745 0.3720 0.032 Uiso 1 1 calc R . . . .
C11 C -0.2650(3) 0.03221(19) 0.28144(16) 0.0307(5) Uani 1 1 d . . . . .
H11 H -0.3127 -0.0145 0.3121 0.037 Uiso 1 1 calc R . . . .
C12 C -0.2508(3) -0.01077(18) 0.20101(16) 0.0300(5) Uani 1 1 d . . . . .
H12 H -0.2884 -0.0874 0.1768 0.036 Uiso 1 1 calc R . . . .
C13 C -0.1827(3) 0.05633(18) 0.15547(15) 0.0267(4) Uani 1 1 d . . . . .
H13 H -0.1748 0.0249 0.1003 0.032 Uiso 1 1 calc R . . . .
C14 C -0.1250(2) 0.16961(17) 0.18895(13) 0.0207(4) Uani 1 1 d . . . . .
C15 C -0.0466(2) 0.65217(16) 0.21995(12) 0.0186(4) Uani 1 1 d . . . . .
C16 C -0.2064(3) 0.6182(2) 0.21800(14) 0.0310(5) Uani 1 1 d . . . . .
H16 H -0.2411 0.6255 0.2690 0.037 Uiso 1 1 calc R . . . .
C17 C -0.3160(3) 0.5734(3) 0.14123(16) 0.0431(7) Uani 1 1 d . . . . .
H17 H -0.4253 0.5497 0.1401 0.052 Uiso 1 1 calc R . . . .
C18 C -0.2671(3) 0.5633(2) 0.06696(15) 0.0367(6) Uani 1 1 d . . . . .
H18 H -0.3425 0.5329 0.0148 0.044 Uiso 1 1 calc R . . . .
C19 C -0.1085(3) 0.5972(2) 0.06847(14) 0.0292(5) Uani 1 1 d . . . . .
H19 H -0.0745 0.5905 0.0173 0.035 Uiso 1 1 calc R . . . .
C20 C 0.0014(3) 0.64108(18) 0.14443(13) 0.0232(4) Uani 1 1 d . . . . .
H20 H 0.1106 0.6639 0.1451 0.028 Uiso 1 1 calc R . . . .
C21 C 0.1793(2) 0.85026(16) 0.32786(12) 0.0187(4) Uani 1 1 d . . . . .
C22 C 0.3275(3) 0.90630(17) 0.37965(13) 0.0228(4) Uani 1 1 d . . . . .
H22 H 0.3882 0.8679 0.4079 0.027 Uiso 1 1 calc R . . . .
C23 C 0.3875(3) 1.01765(18) 0.39045(14) 0.0257(4) Uani 1 1 d . . . . .
H23 H 0.4890 1.0553 0.4258 0.031 Uiso 1 1 calc R . . . .
C24 C 0.2986(3) 1.07366(18) 0.34938(13) 0.0254(4) Uani 1 1 d . . . . .
H24 H 0.3396 1.1498 0.3560 0.030 Uiso 1 1 calc R . . . .
C25 C 0.1505(3) 1.01882(18) 0.29879(14) 0.0271(4) Uani 1 1 d . . . . .
H25 H 0.0893 1.0578 0.2715 0.033 Uiso 1 1 calc R . . . .
C26 C 0.0902(3) 0.90727(17) 0.28745(13) 0.0233(4) Uani 1 1 d . . . . .
H26 H -0.0115 0.8700 0.2522 0.028 Uiso 1 1 calc R . . . .
C27 C 0.1458(3) 0.23210(18) 0.12279(15) 0.0250(4) Uani 1 1 d . . . . .
C28 C 0.2496(3) 0.23483(18) 0.19654(15) 0.0274(4) Uani 1 1 d . . . . .
H28 H 0.2162 0.2432 0.2479 0.033 Uiso 1 1 calc R . . . .
C29 C 0.4009(3) 0.2254(2) 0.19545(18) 0.0383(6) Uani 1 1 d . . . . .
H29 H 0.4700 0.2271 0.2460 0.046 Uiso 1 1 calc R . . . .
C30 C 0.4518(3) 0.2137(3) 0.1218(2) 0.0481(7) Uani 1 1 d . . . . .
H30 H 0.5558 0.2077 0.1215 0.058 Uiso 1 1 calc R . . . .
C31 C 0.3505(4) 0.2106(3) 0.0482(2) 0.0490(7) Uani 1 1 d . . . . .
H31 H 0.3849 0.2017 -0.0028 0.059 Uiso 1 1 calc R . . . .
C32 C 0.1991(3) 0.2206(2) 0.04842(18) 0.0380(6) Uani 1 1 d . . . . .
H32 H 0.1313 0.2195 -0.0023 0.046 Uiso 1 1 calc R . . . .
C33 C -0.1610(10) 0.1995(7) 0.0219(4) 0.0248(12) Uani 0.578(17) 1 d . U P A 1
C34 C -0.2618(9) 0.2557(6) -0.0102(4) 0.0263(11) Uani 0.578(17) 1 d G U P A 1
H34 H -0.2684 0.3221 0.0238 0.032 Uiso 0.578(17) 1 calc R . P A 1
C35 C -0.3531(7) 0.2147(7) -0.0920(4) 0.0314(12) Uani 0.578(17) 1 d G U P A 1
H35 H -0.4220 0.2531 -0.1138 0.038 Uiso 0.578(17) 1 calc R . P A 1
C36 C -0.3435(6) 0.1175(7) -0.1417(3) 0.0355(15) Uani 0.578(17) 1 d G U P A 1
H36 H -0.4058 0.0895 -0.1976 0.043 Uiso 0.578(17) 1 calc R . P A 1
C37 C -0.2426(9) 0.0614(5) -0.1097(4) 0.0385(14) Uani 0.578(17) 1 d G U P A 1
H37 H -0.2361 -0.0050 -0.1437 0.046 Uiso 0.578(17) 1 calc R . P A 1
C38 C -0.1514(10) 0.1024(6) -0.0279(5) 0.0332(12) Uani 0.578(17) 1 d G U P A 1
H38 H -0.0825 0.0640 -0.0060 0.040 Uiso 0.578(17) 1 calc R . P A 1
C33A C -0.1720(14) 0.2073(9) 0.0216(5) 0.0283(18) Uani 0.422(17) 1 d . U P A 2
C34A C -0.2559(14) 0.2790(9) 0.0001(6) 0.0297(15) Uani 0.422(17) 1 d G U P A 2
H34A H -0.2469 0.3452 0.0400 0.036 Uiso 0.422(17) 1 calc R . P A 2
C35A C -0.3531(10) 0.2539(9) -0.0797(6) 0.0351(16) Uani 0.422(17) 1 d G U P A 2
H35A H -0.4105 0.3030 -0.0944 0.042 Uiso 0.422(17) 1 calc R . P A 2
C36A C -0.3663(9) 0.1571(10) -0.1381(4) 0.0358(18) Uani 0.422(17) 1 d G U P A 2
H36A H -0.4327 0.1399 -0.1926 0.043 Uiso 0.422(17) 1 calc R . P A 2
C37A C -0.2823(12) 0.0853(8) -0.1166(5) 0.0359(17) Uani 0.422(17) 1 d G U P A 2
H37A H -0.2914 0.0191 -0.1565 0.043 Uiso 0.422(17) 1 calc R . P A 2
C38A C -0.1852(13) 0.1104(8) -0.0368(6) 0.0340(16) Uani 0.422(17) 1 d G U P A 2
H38A H -0.1278 0.0614 -0.0221 0.041 Uiso 0.422(17) 1 calc R . P A 2
C42 C 0.2764(2) 0.53199(17) 0.21455(13) 0.0224(4) Uani 1 1 d . . . . .
C40 C 0.4880(3) 0.70822(18) 0.32785(14) 0.0240(4) Uani 1 1 d . . . . .
C41 C 0.3576(2) 0.67659(16) 0.46317(13) 0.0208(4) Uani 1 1 d . . . . .
C39 C 0.4324(2) 0.49825(17) 0.36327(14) 0.0240(4) Uani 1 1 d . . . . .

loop_
_atom_site_aniso_label
_atom_site_aniso_U_11
_atom_site_aniso_U_22
_atom_site_aniso_U_33
_atom_site_aniso_U_23
_atom_site_aniso_U_13
_atom_site_aniso_U_12
W1 0.01332(4) 0.01675(4) 0.01772(4) 0.00417(3) 0.00276(3) 0.00433(3)
P1 0.0166(2) 0.0174(2) 0.0156(2) 0.00457(17) 0.00357(17) 0.00580(18)
P2 0.0200(2) 0.0210(2) 0.0212(2) 0.00464(19) 0.00408(19) 0.00601(19)
O4 0.0397(10) 0.0396(10) 0.0251(8) 0.0031(7) 0.0135(7) 0.0079(8)
O2 0.0282(9) 0.0292(9) 0.0575(12) 0.0126(8) 0.0189(8) 0.0025(7)
O3 0.0407(10) 0.0278(8) 0.0204(7) 0.0026(6) 0.0006(7) 0.0046(7)
O1 0.0283(9) 0.0343(9) 0.0552(11) 0.0117(8) 0.0012(8) 0.0160(7)
N1 0.0162(8) 0.0187(8) 0.0201(8) 0.0040(6) 0.0051(6) 0.0035(6)
N2 0.0151(7) 0.0177(8) 0.0201(8) 0.0044(6) 0.0031(6) 0.0024(6)
N3 0.0152(7) 0.0184(8) 0.0149(7) 0.0041(6) 0.0029(6) 0.0050(6)
C1 0.0153(8) 0.0227(9) 0.0151(8) 0.0044(7) 0.0022(7) 0.0062(7)
C2 0.0201(10) 0.0287(10) 0.0177(9) 0.0063(8) 0.0058(7) 0.0073(8)
C3 0.0287(11) 0.0334(11) 0.0197(9) 0.0067(8) 0.0107(8) 0.0129(9)
C4 0.0400(13) 0.0295(11) 0.0253(11) 0.0027(9) 0.0152(9) 0.0162(10)
C5 0.0302(11) 0.0239(10) 0.0231(10) 0.0058(8) 0.0096(8) 0.0108(8)
C6 0.0188(9) 0.0221(9) 0.0150(8) 0.0039(7) 0.0036(7) 0.0078(7)
C7 0.0150(8) 0.0211(9) 0.0164(8) 0.0066(7) 0.0036(7) 0.0054(7)
C8 0.0184(9) 0.0220(9) 0.0215(9) 0.0053(7) 0.0072(7) 0.0071(7)
C9 0.0152(9) 0.0176(9) 0.0268(10) 0.0037(7) 0.0049(7) 0.0037(7)
C10 0.0243(11) 0.0255(10) 0.0303(11) 0.0076(9) 0.0101(9) 0.0043(8)
C11 0.0253(11) 0.0248(11) 0.0420(13) 0.0116(10) 0.0112(10) 0.0014(9)
C12 0.0233(11) 0.0185(10) 0.0420(13) 0.0040(9) 0.0043(9) -0.0001(8)
C13 0.0227(10) 0.0218(10) 0.0304(11) 0.0007(8) 0.0036(8) 0.0037(8)
C14 0.0156(9) 0.0213(9) 0.0237(10) 0.0047(8) 0.0026(7) 0.0044(7)
C15 0.0179(9) 0.0197(9) 0.0188(9) 0.0048(7) 0.0037(7) 0.0069(7)
C16 0.0200(10) 0.0516(15) 0.0214(10) 0.0074(10) 0.0057(8) 0.0110(10)
C17 0.0173(11) 0.076(2) 0.0300(13) 0.0110(13) 0.0013(9) 0.0064(12)
C18 0.0268(12) 0.0544(16) 0.0209(11) 0.0056(10) -0.0028(9) 0.0058(11)
C19 0.0307(12) 0.0381(12) 0.0181(10) 0.0073(9) 0.0042(8) 0.0089(10)
C20 0.0205(10) 0.0294(11) 0.0198(9) 0.0078(8) 0.0054(8) 0.0053(8)
C21 0.0209(9) 0.0198(9) 0.0181(9) 0.0065(7) 0.0071(7) 0.0075(7)
C22 0.0251(10) 0.0214(9) 0.0214(9) 0.0045(8) 0.0041(8) 0.0075(8)
C23 0.0255(11) 0.0230(10) 0.0259(10) 0.0032(8) 0.0048(8) 0.0048(8)
C24 0.0323(12) 0.0179(9) 0.0266(10) 0.0038(8) 0.0107(9) 0.0073(8)
C25 0.0318(12) 0.0246(10) 0.0286(11) 0.0098(9) 0.0079(9) 0.0118(9)
C26 0.0233(10) 0.0229(10) 0.0253(10) 0.0078(8) 0.0044(8) 0.0086(8)
C27 0.0222(10) 0.0242(10) 0.0334(11) 0.0119(9) 0.0115(9) 0.0083(8)
C28 0.0221(10) 0.0276(11) 0.0343(12) 0.0098(9) 0.0083(9) 0.0073(8)
C29 0.0254(12) 0.0446(15) 0.0497(15) 0.0186(12) 0.0091(11) 0.0130(11)
C30 0.0280(13) 0.0636(19) 0.067(2) 0.0286(16) 0.0243(13) 0.0192(13)
C31 0.0384(15) 0.071(2) 0.0564(18) 0.0300(16) 0.0309(14) 0.0245(15)
C32 0.0321(13) 0.0507(16) 0.0426(14) 0.0225(12) 0.0191(11) 0.0161(12)
C33 0.021(2) 0.030(2) 0.023(2) 0.0068(19) 0.0034(19) 0.0062(19)
C34 0.019(2) 0.035(3) 0.022(2) 0.0042(18) 0.0064(17) 0.004(2)
C35 0.0206(18) 0.048(3) 0.020(2) 0.006(2) 0.0031(16) 0.001(2)
C36 0.024(2) 0.049(3) 0.0231(19) 0.001(2) 0.0050(16) -0.002(2)
C37 0.039(3) 0.039(3) 0.030(2) -0.001(2) 0.010(2) 0.002(2)
C38 0.034(3) 0.034(2) 0.027(2) 0.0013(18) 0.0066(19) 0.008(2)
C33A 0.027(3) 0.031(3) 0.020(3) -0.001(3) 0.010(3) -0.001(3)
C34A 0.021(3) 0.042(3) 0.023(3) 0.011(2) 0.004(2) 0.003(3)
C35A 0.024(2) 0.046(4) 0.030(3) 0.009(3) 0.006(2) 0.000(3)
C36A 0.026(3) 0.047(4) 0.026(3) 0.009(3) 0.004(2) -0.007(3)
C37A 0.031(4) 0.042(3) 0.023(3) -0.002(3) 0.004(2) -0.001(3)
C38A 0.028(4) 0.037(3) 0.030(3) 0.004(2) 0.005(2) 0.001(3)
C42 0.0191(9) 0.0223(10) 0.0238(10) 0.0030(8) 0.0058(8) 0.0044(8)
C40 0.0212(10) 0.0232(10) 0.0288(11) 0.0064(8) 0.0080(8) 0.0072(8)
C41 0.0195(9) 0.0191(9) 0.0228(9) 0.0067(7) 0.0015(7) 0.0049(7)
C39 0.0160(9) 0.0231(10) 0.0305(11) 0.0054(8) 0.0021(8) 0.0048(8)

loop_
_atom_type_symbol
_atom_type_description
_atom_type_scat_dispersion_real
_atom_type_scat_dispersion_imag
_atom_type_scat_source
C C 0.0033 0.0016 'International Tables Vol C Tables 4.2.6.8 and 6.1.1.4'
H H 0.0000 0.0000 'International Tables Vol C Tables 4.2.6.8 and 6.1.1.4'
N N 0.0061 0.0033 'International Tables Vol C Tables 4.2.6.8 and 6.1.1.4'
O O 0.0106 0.0060 'International Tables Vol C Tables 4.2.6.8 and 6.1.1.4'
P P 0.1023 0.0942 'International Tables Vol C Tables 4.2.6.8 and 6.1.1.4'
W W -0.8490 6.8722 'International Tables Vol C Tables 4.2.6.8 and 6.1.1.4'

loop_
_geom_angle_atom_site_label_1
_geom_angle_atom_site_label_2
_geom_angle_atom_site_label_3
_geom_angle
N3 W1 P1 78.11(4)
C42 W1 P1 94.14(6)
C42 W1 N3 91.50(7)
C40 W1 P1 97.29(6)
C40 W1 N3 174.21(7)
C40 W1 C42 85.29(9)
C40 W1 C41 88.48(9)
C40 W1 C39 93.00(9)
C41 W1 P1 88.12(6)
C41 W1 N3 94.83(7)
C41 W1 C42 173.59(8)
C39 W1 P1 169.59(6)
C39 W1 N3 91.72(7)
C39 W1 C42 88.27(9)
C39 W1 C41 90.57(8)
C6 P1 W1 108.58(6)
C15 P1 W1 117.24(7)
C15 P1 C6 102.72(9)
C21 P1 W1 117.96(7)
C21 P1 C6 103.30(9)
C21 P1 C15 105.16(9)
C14 P2 C33A 103.7(5)
C27 P2 C14 101.18(9)
C27 P2 C33A 106.2(4)
C33 P2 C14 102.6(3)
C33 P2 C27 102.0(3)
N2 N1 C8 111.84(16)
N2 N1 C9 118.90(16)
C8 N1 C9 129.19(17)
N3 N2 N1 106.39(15)
N2 N3 W1 117.12(12)
N2 N3 C7 109.82(16)
C7 N3 W1 132.81(13)
C2 C1 C6 119.25(18)
C2 C1 C7 117.83(18)
C6 C1 C7 122.82(17)
C1 C2 H2 119.4
C3 C2 C1 121.1(2)
C3 C2 H2 119.4
C2 C3 H3 120.1
C2 C3 C4 119.8(2)
C4 C3 H3 120.1
C3 C4 H4 120.1
C3 C4 C5 119.8(2)
C5 C4 H4 120.1
C4 C5 H5 119.3
C4 C5 C6 121.4(2)
C6 C5 H5 119.3
C1 C6 P1 120.09(15)
C5 C6 P1 121.32(15)
C5 C6 C1 118.58(18)
N3 C7 C1 125.35(17)
N3 C7 C8 107.00(17)
C8 C7 C1 127.63(18)
N1 C8 C7 104.94(17)
N1 C8 H8 127.5
C7 C8 H8 127.5
C10 C9 N1 117.46(18)
C10 C9 C14 123.10(19)
C14 C9 N1 119.44(17)
C9 C10 H10 120.5
C11 C10 C9 119.1(2)
C11 C10 H10 120.5
C10 C11 H11 120.3
C12 C11 C10 119.5(2)
C12 C11 H11 120.3
C11 C12 H12 119.6
C13 C12 C11 120.9(2)
C13 C12 H12 119.6
C12 C13 H13 119.3
C12 C13 C14 121.4(2)
C14 C13 H13 119.3
C9 C14 P2 120.51(15)
C13 C14 P2 123.36(16)
C13 C14 C9 116.04(19)
C16 C15 P1 123.05(16)
C16 C15 C20 119.00(19)
C20 C15 P1 117.86(15)
C15 C16 H16 120.0
C15 C16 C17 119.9(2)
C17 C16 H16 120.0
C16 C17 H17 119.7
C18 C17 C16 120.5(2)
C18 C17 H17 119.7
C17 C18 H18 120.1
C17 C18 C19 119.8(2)
C19 C18 H18 120.1
C18 C19 H19 120.0
C18 C19 C20 120.1(2)
C20 C19 H19 120.0
C15 C20 H20 119.7
C19 C20 C15 120.7(2)
C19 C20 H20 119.7
C22 C21 P1 118.42(15)
C22 C21 C26 119.32(19)
C26 C21 P1 122.24(16)
C21 C22 H22 119.7
C23 C22 C21 120.69(19)
C23 C22 H22 119.7
C22 C23 H23 120.2
C24 C23 C22 119.6(2)
C24 C23 H23 120.2
C23 C24 H24 120.0
C25 C24 C23 120.0(2)
C25 C24 H24 120.0
C24 C25 H25 119.7
C24 C25 C26 120.6(2)
C26 C25 H25 119.7
C21 C26 H26 120.1
C25 C26 C21 119.8(2)
C25 C26 H26 120.1
C28 C27 P2 119.43(17)
C32 C27 P2 121.61(18)
C32 C27 C28 118.3(2)
C27 C28 H28 119.7
C29 C28 C27 120.6(2)
C29 C28 H28 119.7
C28 C29 H29 119.7
C30 C29 C28 120.6(3)
C30 C29 H29 119.7
C29 C30 H30 120.2
C29 C30 C31 119.5(3)
C31 C30 H30 120.2
C30 C31 H31 119.7
C30 C31 C32 120.6(3)
C32 C31 H31 119.7
C27 C32 H32 119.8
C31 C32 C27 120.4(3)
C31 C32 H32 119.8
C34 C33 P2 115.7(4)
C34 C33 C38 120.0
C38 C33 P2 124.2(4)
C33 C34 H34 120.0
C35 C34 C33 120.0
C35 C34 H34 120.0
C34 C35 H35 120.0
C36 C35 C34 120.0
C36 C35 H35 120.0
C35 C36 H36 120.0
C35 C36 C37 120.0
C37 C36 H36 120.0
C36 C37 H37 120.0
C38 C37 C36 120.0
C38 C37 H37 120.0
C33 C38 H38 120.0
C37 C38 C33 120.0
C37 C38 H38 120.0
C34A C33A P2 111.1(5)
C34A C33A C38A 120.0
C38A C33A P2 128.8(5)
C33A C34A H34A 120.0
C33A C34A C35A 120.0
C35A C34A H34A 120.0
C34A C35A H35A 120.0
C34A C35A C36A 120.0
C36A C35A H35A 120.0
C35A C36A H36A 120.0
C37A C36A C35A 120.0
C37A C36A H36A 120.0
C36A C37A H37A 120.0
C36A C37A C38A 120.0
C38A C37A H37A 120.0
C33A C38A H38A 120.0
C37A C38A C33A 120.0
C37A C38A H38A 120.0
O4 C42 W1 173.25(19)
O2 C40 W1 177.7(2)
O3 C41 W1 176.85(18)
O1 C39 W1 178.06(19)

loop_
_geom_bond_atom_site_label_1
_geom_bond_atom_site_label_2
_geom_bond_distance
W1 P1 2.4943(5)
W1 N3 2.2346(16)
W1 C42 2.043(2)
W1 C40 1.970(2)
W1 C41 2.016(2)
W1 C39 1.986(2)
P1 C6 1.827(2)
P1 C15 1.828(2)
P1 C21 1.822(2)
P2 C14 1.857(2)
P2 C27 1.836(2)
P2 C33 1.829(4)
P2 C33A 1.857(6)
O4 C42 1.145(3)
O2 C40 1.157(3)
O3 C41 1.149(3)
O1 C39 1.152(3)
N1 N2 1.337(2)
N1 C8 1.347(3)
N1 C9 1.434(3)
N2 N3 1.317(2)
N3 C7 1.373(2)
C1 C2 1.396(3)
C1 C6 1.410(3)
C1 C7 1.467(3)
C2 H2 0.9500
C2 C3 1.380(3)
C3 H3 0.9500
C3 C4 1.382(3)
C4 H4 0.9500
C4 C5 1.387(3)
C5 H5 0.9500
C5 C6 1.391(3)
C7 C8 1.376(3)
C8 H8 0.9500
C9 C10 1.385(3)
C9 C14 1.401(3)
C10 H10 0.9500
C10 C11 1.384(3)
C11 H11 0.9500
C11 C12 1.384(3)
C12 H12 0.9500
C12 C13 1.382(3)
C13 H13 0.9500
C13 C14 1.401(3)
C15 C16 1.387(3)
C15 C20 1.392(3)
C16 H16 0.9500
C16 C17 1.393(3)
C17 H17 0.9500
C17 C18 1.377(4)
C18 H18 0.9500
C18 C19 1.378(3)
C19 H19 0.9500
C19 C20 1.383(3)
C20 H20 0.9500
C21 C22 1.390(3)
C21 C26 1.392(3)
C22 H22 0.9500
C22 C23 1.387(3)
C23 H23 0.9500
C23 C24 1.386(3)
C24 H24 0.9500
C24 C25 1.380(3)
C25 H25 0.9500
C25 C26 1.388(3)
C26 H26 0.9500
C27 C28 1.399(3)
C27 C32 1.398(3)
C28 H28 0.9500
C28 C29 1.387(3)
C29 H29 0.9500
C29 C30 1.376(4)
C30 H30 0.9500
C30 C31 1.384(4)
C31 H31 0.9500
C31 C32 1.387(4)
C32 H32 0.9500
C33 C34 1.3900
C33 C38 1.3900
C34 H34 0.9500
C34 C35 1.3900
C35 H35 0.9500
C35 C36 1.3900
C36 H36 0.9500
C36 C37 1.3900
C37 H37 0.9500
C37 C38 1.3900
C38 H38 0.9500
C33A C34A 1.3900
C33A C38A 1.3900
C34A H34A 0.9500
C34A C35A 1.3900
C35A H35A 0.9500
C35A C36A 1.3900
C36A H36A 0.9500
C36A C37A 1.3900
C37A H37A 0.9500
C37A C38A 1.3900
C38A H38A 0.9500

loop_
_geom_hbond_atom_site_label_D
_geom_hbond_atom_site_label_H
_geom_hbond_atom_site_label_A
_geom_hbond_distance_DH
_geom_hbond_distance_HA
_geom_hbond_distance_DA
_geom_hbond_angle_DHA
_geom_hbond_site_symmetry_A
C8 H8 O1 0.95 2.48 3.320(3) 146.7 1_455
C28 H28 N2 0.95 2.60 3.270(3) 127.9 .

loop_
_geom_torsion_atom_site_label_1
_geom_torsion_atom_site_label_2
_geom_torsion_atom_site_label_3
_geom_torsion_atom_site_label_4
_geom_torsion
W1 P1 C6 C1 -46.89(16)
W1 P1 C6 C5 133.59(16)
W1 P1 C15 C16 118.07(18)
W1 P1 C15 C20 -58.53(17)
W1 P1 C21 C22 -26.77(19)
W1 P1 C21 C26 154.83(15)
W1 N3 C7 C1 -8.1(3)
W1 N3 C7 C8 173.47(13)
P1 C15 C16 C17 -176.3(2)
P1 C15 C20 C19 176.96(17)
P1 C21 C22 C23 -179.25(17)
P1 C21 C26 C25 178.87(17)
P2 C27 C28 C29 -171.18(19)
P2 C27 C32 C31 171.3(2)
P2 C33 C34 C35 177.9(7)
P2 C33 C38 C37 -177.7(7)
P2 C33A C34A C35A 176.3(9)
P2 C33A C38A C37A -175.6(11)
N1 N2 N3 W1 -174.34(11)
N1 N2 N3 C7 0.7(2)
N1 C9 C10 C11 -179.2(2)
N1 C9 C14 P2 -4.2(3)
N1 C9 C14 C13 179.09(18)
N2 N1 C8 C7 0.3(2)
N2 N1 C9 C10 131.8(2)
N2 N1 C9 C14 -47.5(3)
N2 N3 C7 C1 177.94(17)
N2 N3 C7 C8 -0.5(2)
N3 C7 C8 N1 0.1(2)
C1 C2 C3 C4 -0.7(3)
C1 C7 C8 N1 -178.30(18)
C2 C1 C6 P1 -178.35(14)
C2 C1 C6 C5 1.2(3)
C2 C1 C7 N3 -145.95(19)
C2 C1 C7 C8 32.2(3)
C2 C3 C4 C5 0.6(4)
C3 C4 C5 C6 0.5(4)
C4 C5 C6 P1 178.19(17)
C4 C5 C6 C1 -1.3(3)
C6 P1 C15 C16 -0.9(2)
C6 P1 C15 C20 -177.45(16)
C6 P1 C21 C22 92.98(17)
C6 P1 C21 C26 -85.42(18)
C6 C1 C2 C3 -0.2(3)
C6 C1 C7 N3 37.7(3)
C6 C1 C7 C8 -144.2(2)
C7 C1 C2 C3 -176.70(19)
C7 C1 C6 P1 -2.0(3)
C7 C1 C6 C5 177.54(18)
C8 N1 N2 N3 -0.7(2)
C8 N1 C9 C10 -51.4(3)
C8 N1 C9 C14 129.3(2)
C9 N1 N2 N3 176.72(16)
C9 N1 C8 C7 -176.71(18)
C9 C10 C11 C12 0.2(3)
C10 C9 C14 P2 176.53(17)
C10 C9 C14 C13 -0.1(3)
C10 C11 C12 C13 -0.4(4)
C11 C12 C13 C14 0.4(4)
C12 C13 C14 P2 -176.63(17)
C12 C13 C14 C9 -0.1(3)
C14 P2 C27 C28 -53.0(2)
C14 P2 C27 C32 136.7(2)
C14 P2 C33 C34 112.5(4)
C14 P2 C33 C38 -69.7(5)
C14 P2 C33A C34A 115.4(4)
C14 P2 C33A C38A -68.7(8)
C14 C9 C10 C11 0.1(3)
C15 P1 C6 C1 77.92(17)
C15 P1 C6 C5 -101.60(18)
C15 P1 C21 C22 -159.66(16)
C15 P1 C21 C26 21.94(19)
C15 C16 C17 C18 -0.5(4)
C16 C15 C20 C19 0.2(3)
C16 C17 C18 C19 0.2(5)
C17 C18 C19 C20 0.2(4)
C18 C19 C20 C15 -0.4(4)
C20 C15 C16 C17 0.2(4)
C21 P1 C6 C1 -172.89(15)
C21 P1 C6 C5 7.59(19)
C21 P1 C15 C16 -108.6(2)
C21 P1 C15 C20 74.76(18)
C21 C22 C23 C24 0.2(3)
C22 C21 C26 C25 0.5(3)
C22 C23 C24 C25 0.7(3)
C23 C24 C25 C26 -1.0(3)
C24 C25 C26 C21 0.4(3)
C26 C21 C22 C23 -0.8(3)
C27 P2 C14 C9 112.26(17)
C27 P2 C14 C13 -71.31(19)
C27 P2 C33 C34 -143.0(4)
C27 P2 C33 C38 34.8(5)
C27 P2 C33A C34A -138.5(4)
C27 P2 C33A C38A 37.5(8)
C27 C28 C29 C30 0.2(4)
C28 C27 C32 C31 0.9(4)
C28 C29 C30 C31 -0.4(5)
C29 C30 C31 C32 0.7(5)
C30 C31 C32 C27 -1.0(5)
C32 C27 C28 C29 -0.5(4)
C33 P2 C14 C9 -142.5(3)
C33 P2 C14 C13 33.9(3)
C33 P2 C27 C28 -158.6(4)
C33 P2 C27 C32 31.0(4)
C33 C34 C35 C36 0.0
C34 C33 C38 C37 0.0
C34 C35 C36 C37 0.0
C35 C36 C37 C38 0.0
C36 C37 C38 C33 0.0
C38 C33 C34 C35 0.0
C33A P2 C14 C9 -137.8(4)
C33A P2 C14 C13 38.7(4)
C33A P2 C27 C28 -161.0(5)
C33A P2 C27 C32 28.7(5)
C33A C34A C35A C36A 0.0
C34A C33A C38A C37A 0.0
C34A C35A C36A C37A 0.0
C35A C36A C37A C38A 0.0
C36A C37A C38A C33A 0.0
C38A C33A C34A C35A 0.0
